data_1513706
loop_
_publ_author_name
'Aikawa, Kohsuke'
'Shimizu, Natsumi'
'Honda, Kazuya'
'Hioki, Y\=uta'
'Mikami, Koichi'

_publ_section_title
;
 Effect of the trifluoromethyl group on torquoselectivity in the 4\p
 ring-opening reaction of oxetenes: stereoselective synthesis of
 tetrasubstituted olefins
;
_journal_issue 1
_journal_name_full 'Chemical Science'
_journal_page_first 410
_journal_paper_doi 10.1039/c3sc52548a
_journal_volume 5
_journal_year 2014
_chemical_formula_moiety 'C19 H14 F3 N O5'
_chemical_formula_sum 'C19 H14 F3 N O5'
_chemical_formula_weight 393.32
_space_group_IT_number 2
_symmetry_cell_setting triclinic
_symmetry_Int_Tables_number 2
_symmetry_space_group_name_Hall '-P 1'
_symmetry_space_group_name_H-M 'P -1'
_atom_sites_solution_hydrogens geom
_atom_sites_solution_primary direct
_atom_sites_solution_secondary difmap
_cell_angle_alpha 87.422(12)
_cell_angle_beta 81.769(12)
_cell_angle_gamma 83.004(14)
_cell_formula_units_Z 2
_cell_length_a 5.877(4)
_cell_length_b 11.649(8)
_cell_length_c 12.864(8)
_cell_measurement_reflns_used 2387
_cell_measurement_temperature 93
_cell_measurement_theta_max 27.50
_cell_measurement_theta_min 3.20
_cell_volume 864.8(10)
_computing_cell_refinement 'CrystalClear-SM Expert 2.0 r4'
_computing_data_collection 'CrystalClear-SM Expert 2.0 r4 (Rigaku, 2009)'
_computing_data_reduction 'CrystalClear-SM Expert 2.0 r4'
_computing_molecular_graphics 'CrystalStructure 4.0'
_computing_publication_material 'CrystalStructure 4.0 (Rigaku, 2011)'
_computing_structure_refinement 'SHELXL97 (Sheldrick, 2008)'
_computing_structure_solution 'Il Milione (Burla, et al., 2007)'
_diffrn_ambient_temperature 93
_diffrn_detector_area_resol_mean 6.827
_diffrn_measured_fraction_theta_full 0.995
_diffrn_measured_fraction_theta_max 0.995
_diffrn_measurement_device_type 'Rigaku XtaLAB mini'
_diffrn_measurement_method \w
_diffrn_radiation_type 'Mo K\a'
_diffrn_radiation_wavelength 0.71075
_diffrn_reflns_av_R_equivalents 0.0312
_diffrn_reflns_limit_h_max 7
_diffrn_reflns_limit_h_min -7
_diffrn_reflns_limit_k_max 15
_diffrn_reflns_limit_k_min -15
_diffrn_reflns_limit_l_max 16
_diffrn_reflns_limit_l_min -16
_diffrn_reflns_number 9140
_diffrn_reflns_theta_full 27.45
_diffrn_reflns_theta_max 27.45
_diffrn_reflns_theta_min 3.20
_diffrn_standards_number 0
_exptl_absorpt_coefficient_mu 0.130
_exptl_absorpt_correction_T_max 0.982
_exptl_absorpt_correction_T_min 0.877
_exptl_absorpt_correction_type multi-scan
_exptl_absorpt_process_details 'REQAB (Rigaku, 1998)'
_exptl_crystal_colour colorless
_exptl_crystal_density_diffrn 1.510
_exptl_crystal_density_method 'not measured'
_exptl_crystal_description block
_exptl_crystal_F_000 404.00
_exptl_crystal_size_max 0.240
_exptl_crystal_size_mid 0.140
_exptl_crystal_size_min 0.140
_refine_diff_density_max 0.40
_refine_diff_density_min -0.25
_refine_ls_extinction_method none
_refine_ls_goodness_of_fit_ref 1.047
_refine_ls_hydrogen_treatment constr
_refine_ls_number_parameters 254
_refine_ls_number_reflns 3934
_refine_ls_number_restraints 0
_refine_ls_R_factor_gt 0.0401
_refine_ls_shift/su_max 0.001
_refine_ls_structure_factor_coef Fsqd
_refine_ls_weighting_details 'w = 1/[\s^2^(Fo^2^)+(0.0543P)^2^+0.2995P] where P=(Fo^2^+2Fc^2^)/3'
_refine_ls_weighting_scheme calc
_refine_ls_wR_factor_ref 0.1097
_reflns_number_gt 3422
_reflns_number_total 3934
_reflns_threshold_expression F^2^>2.0\s(F^2^)
_cod_data_source_file c3sc52548a.txt
_cod_data_source_block SX030
_cod_database_code 1513706

loop_
_symmetry_equiv_pos_site_id
_symmetry_equiv_pos_as_xyz
1 +X,+Y,+Z
2 -X,-Y,-Z

loop_
_atom_site_label
_atom_site_type_symbol
_atom_site_fract_x
_atom_site_fract_y
_atom_site_fract_z
_atom_site_U_iso_or_equiv
_atom_site_adp_type
_atom_site_occupancy
_atom_site_symmetry_multiplicity
_atom_site_calc_flag
_atom_site_refinement_flags
F1 F 0.06111(15) 0.08047(7) 0.87773(8) 0.0326(2) Uani 1 2 d .
F2 F -0.19434(15) 0.15228(8) 1.00072(6) 0.0281(2) Uani 1 2 d .
F3 F -0.20110(16) 0.21462(8) 0.84124(7) 0.0337(2) Uani 1 2 d .
O4 O 0.41508(15) 0.40979(8) 0.65162(7) 0.0189(2) Uani 1 2 d .
O5 O -0.53328(16) 0.82537(9) 0.51966(8) 0.0228(2) Uani 1 2 d .
O6 O -0.23941(17) 0.84133(9) 0.39906(7) 0.0224(2) Uani 1 2 d .
O7 O -0.21849(16) 0.34229(8) 1.14902(7) 0.0198(2) Uani 1 2 d .
O8 O 0.10430(15) 0.39897(8) 0.77492(7) 0.0155(2) Uani 1 2 d .
N9 N -0.33129(18) 0.79843(9) 0.48135(8) 0.0157(2) Uani 1 2 d .
C10 C 0.0669(2) 0.18853(10) 1.18645(9) 0.0137(2) Uani 1 2 d .
C11 C 0.2174(2) 0.44375(10) 0.68683(9) 0.0136(2) Uani 1 2 d .
C12 C 0.0703(2) 0.53864(10) 0.63720(9) 0.0130(2) Uani 1 2 d .
C13 C -0.1904(2) 0.70862(10) 0.53677(9) 0.0138(2) Uani 1 2 d .
C14 C 0.0409(2) 0.68140(11) 0.49626(9) 0.0146(2) Uani 1 2 d .
C15 C -0.1634(2) 0.56772(11) 0.67605(9) 0.0139(2) Uani 1 2 d .
C16 C -0.0656(2) 0.15268(11) 1.27856(10) 0.0154(2) Uani 1 2 d .
C17 C -0.0349(2) 0.28391(11) 1.12057(9) 0.0138(2) Uani 1 2 d .
C18 C -0.2958(2) 0.65409(11) 0.62616(9) 0.0148(2) Uani 1 2 d .
C19 C 0.2385(2) 0.30302(11) 0.82366(9) 0.0162(2) Uani 1 2 d .
C20 C 0.1075(2) 0.31604(11) 1.01725(9) 0.0144(2) Uani 1 2 d .
C21 C 0.0960(2) 0.26965(11) 0.92528(9) 0.0143(2) Uani 1 2 d .
C22 C 0.0276(2) 0.06652(11) 1.34358(10) 0.0194(3) Uani 1 2 d .
C23 C -0.0592(2) 0.17967(11) 0.91267(10) 0.0169(3) Uani 1 2 d .
C24 C 0.3874(2) 0.05103(12) 1.22586(11) 0.0222(3) Uani 1 2 d .
C25 C 0.2549(3) 0.01632(11) 1.31741(11) 0.0219(3) Uani 1 2 d .
C26 C 0.2939(2) 0.13605(11) 1.15960(10) 0.0183(3) Uani 1 2 d .
C27 C 0.1716(2) 0.59568(10) 0.54783(9) 0.0139(2) Uani 1 2 d .
C28 C 0.2572(2) 0.40948(11) 1.03031(10) 0.0189(3) Uani 1 2 d .
H14 H 0.10775 0.7203 0.43504 0.0175 Uiso 1 2 calc R
H15 H -0.23154 0.52827 0.73666 0.0167 Uiso 1 2 calc R
H16 H -0.22019 0.18747 1.29677 0.0185 Uiso 1 2 calc R
H18 H -0.45409 0.67544 0.65232 0.0177 Uiso 1 2 calc R
H19A H 0.38702 0.32674 0.83775 0.0195 Uiso 1 2 calc R
H19B H 0.27239 0.2365 0.77638 0.0195 Uiso 1 2 calc R
H22 H -0.06354 0.0419 1.40573 0.0232 Uiso 1 2 calc R
H24 H 0.54253 0.01659 1.20842 0.0266 Uiso 1 2 calc R
H25 H 0.31951 -0.04186 1.36233 0.0263 Uiso 1 2 calc R
H26 H 0.38388 0.15847 1.09627 0.0219 Uiso 1 2 calc R
H27 H 0.33072 0.57573 0.5222 0.0167 Uiso 1 2 calc R
H28A H 0.3119 0.44265 0.9612 0.0227 Uiso 1 2 calc R
H28B H 0.39037 0.37615 1.06412 0.0227 Uiso 1 2 calc R
H28C H 0.16662 0.47028 1.07407 0.0227 Uiso 1 2 calc R

loop_
_atom_site_aniso_label
_atom_site_aniso_U_11
_atom_site_aniso_U_22
_atom_site_aniso_U_33
_atom_site_aniso_U_12
_atom_site_aniso_U_13
_atom_site_aniso_U_23
F1 0.0273(5) 0.0198(4) 0.0483(6) -0.0010(4) 0.0046(4) -0.0129(4)
F2 0.0295(5) 0.0346(5) 0.0217(4) -0.0182(4) 0.0049(3) -0.0041(3)
F3 0.0350(5) 0.0344(5) 0.0383(5) -0.0108(4) -0.0239(4) 0.0077(4)
O4 0.0142(4) 0.0230(5) 0.0178(4) 0.0006(4) 0.0007(3) 0.0033(4)
O5 0.0165(5) 0.0264(5) 0.0231(5) 0.0032(4) -0.0013(4) 0.0043(4)
O6 0.0238(5) 0.0236(5) 0.0187(5) -0.0036(4) -0.0012(4) 0.0081(4)
O7 0.0176(5) 0.0216(5) 0.0179(5) 0.0039(4) -0.0010(4) 0.0013(4)
O8 0.0146(4) 0.0183(5) 0.0118(4) 0.0015(3) -0.0002(3) 0.0041(3)
N9 0.0175(5) 0.0152(5) 0.0151(5) -0.0023(4) -0.0041(4) 0.0004(4)
C10 0.0152(6) 0.0130(6) 0.0133(6) -0.0019(5) -0.0034(4) -0.0009(4)
C11 0.0149(6) 0.0155(6) 0.0113(5) -0.0038(5) -0.0026(4) -0.0014(4)
C12 0.0149(6) 0.0134(6) 0.0114(6) -0.0021(4) -0.0034(4) -0.0021(4)
C13 0.0170(6) 0.0127(6) 0.0125(6) -0.0017(5) -0.0049(4) -0.0012(4)
C14 0.0168(6) 0.0153(6) 0.0123(6) -0.0044(5) -0.0018(4) 0.0001(4)
C15 0.0152(6) 0.0165(6) 0.0104(5) -0.0042(5) -0.0007(4) -0.0008(4)
C16 0.0168(6) 0.0148(6) 0.0148(6) -0.0022(5) -0.0019(5) -0.0018(4)
C17 0.0140(6) 0.0157(6) 0.0122(6) -0.0028(5) -0.0022(4) -0.0016(4)
C18 0.0130(6) 0.0173(6) 0.0142(6) -0.0023(5) -0.0016(4) -0.0021(5)
C19 0.0151(6) 0.0185(6) 0.0133(6) 0.0025(5) -0.0012(4) 0.0032(5)
C20 0.0122(5) 0.0148(6) 0.0153(6) 0.0006(4) -0.0014(4) 0.0022(4)
C21 0.0124(5) 0.0151(6) 0.0142(6) 0.0016(4) -0.0011(4) 0.0024(4)
C22 0.0266(7) 0.0175(6) 0.0146(6) -0.0059(5) -0.0027(5) 0.0021(5)
C23 0.0164(6) 0.0188(6) 0.0149(6) 0.0003(5) -0.0018(5) -0.0017(5)
C24 0.0169(6) 0.0206(7) 0.0285(7) 0.0030(5) -0.0057(5) -0.0011(5)
C25 0.0282(7) 0.0154(6) 0.0236(7) -0.0001(5) -0.0118(6) 0.0031(5)
C26 0.0159(6) 0.0197(6) 0.0183(6) -0.0008(5) -0.0011(5) 0.0013(5)
C27 0.0132(5) 0.0154(6) 0.0134(6) -0.0029(5) -0.0008(4) -0.0025(4)
C28 0.0209(6) 0.0198(6) 0.0170(6) -0.0059(5) -0.0036(5) 0.0016(5)

loop_
_atom_type_symbol
_atom_type_description
_atom_type_scat_dispersion_real
_atom_type_scat_dispersion_imag
_atom_type_scat_source
C C 0.0033 0.0016
;
International Tables for Crystallography
(1992, Vol. C, Tables 4.2.6.8 and 6.1.1.4)
;
H H 0.0000 0.0000
;
International Tables for Crystallography
(1992, Vol. C, Table 6.1.1.4)
;
F F 0.0171 0.0103
;
International Tables for Crystallography
(1992, Vol. C, Tables 4.2.6.8 and 6.1.1.4)
;
N N 0.0061 0.0033
;
International Tables for Crystallography
(1992, Vol. C, Tables 4.2.6.8 and 6.1.1.4)
;
O O 0.0106 0.0060
;
International Tables for Crystallography
(1992, Vol. C, Tables 4.2.6.8 and 6.1.1.4)
;

loop_
_geom_angle_atom_site_label_1
_geom_angle_atom_site_label_2
_geom_angle_atom_site_label_3
_geom_angle
_geom_angle_publ_flag
C11 O8 C19 114.23(9) yes
O5 N9 O6 123.92(11) yes
O5 N9 C13 118.08(10) yes
O6 N9 C13 118.00(10) yes
C16 C10 C17 119.06(11) yes
C16 C10 C26 119.48(11) yes
C17 C10 C26 121.44(11) yes
O4 C11 O8 123.48(11) yes
O4 C11 C12 124.12(11) yes
O8 C11 C12 112.40(10) yes
C11 C12 C15 121.74(11) yes
C11 C12 C27 117.84(11) yes
C15 C12 C27 120.38(11) yes
N9 C13 C14 118.31(10) yes
N9 C13 C18 118.67(11) yes
C14 C13 C18 123.02(11) yes
C13 C14 C27 118.05(11) yes
C12 C15 C18 120.05(11) yes
C10 C16 C22 120.38(12) yes
O7 C17 C10 122.96(11) yes
O7 C17 C20 118.94(11) yes
C10 C17 C20 117.89(10) yes
C13 C18 C15 118.21(11) yes
O8 C19 C21 107.61(10) yes
C17 C20 C21 124.03(13) yes
C17 C20 C28 112.02(11) yes
C21 C20 C28 123.92(11) yes
C19 C21 C20 123.16(12) yes
C19 C21 C23 113.39(11) yes
C20 C21 C23 123.45(11) yes
C16 C22 C25 119.81(12) yes
F1 C23 F2 106.36(11) yes
F1 C23 F3 105.93(11) yes
F1 C23 C21 111.91(11) yes
F2 C23 F3 106.55(11) yes
F2 C23 C21 114.51(11) yes
F3 C23 C21 111.04(11) yes
C25 C24 C26 120.23(12) yes
C22 C25 C24 120.22(12) yes
C10 C26 C24 119.86(11) yes
C12 C27 C14 120.28(11) yes

loop_
_geom_bond_atom_site_label_1
_geom_bond_atom_site_label_2
_geom_bond_distance
_geom_bond_publ_flag
F1 C23 1.3394(16) yes
F2 C23 1.3369(16) yes
F3 C23 1.3448(18) yes
O4 C11 1.2101(16) yes
O5 N9 1.2273(15) yes
O6 N9 1.2314(15) yes
O7 C17 1.2210(16) yes
O8 C11 1.3468(15) yes
O8 C19 1.4587(16) yes
N9 C13 1.4762(17) yes
C10 C16 1.3982(18) yes
C10 C17 1.4863(18) yes
C10 C26 1.4008(19) yes
C11 C12 1.4962(18) yes
C12 C15 1.3989(18) yes
C12 C27 1.3962(17) yes
C13 C14 1.3882(18) yes
C13 C18 1.3912(17) yes
C14 C27 1.3882(18) yes
C15 C18 1.3869(18) yes
C16 C22 1.3887(19) yes
C17 C20 1.5233(17) yes
C19 C21 1.5103(17) yes
C20 C21 1.3362(19) yes
C20 C28 1.510(2) yes
C21 C23 1.499(2) yes
C22 C25 1.392(2) yes
C24 C25 1.389(2) yes
C24 C26 1.391(2) yes
